data_2100042
loop_
_publ_author_name
'Richard E. Marsh'

_publ_section_title
;
 Space group <i>P</i>1: an update
;
_journal_issue 3
_journal_name_full 'Acta Crystallographica Section B'
_journal_page_first 359
_journal_page_last 359
_journal_paper_doi 10.1107/S0108768105009651
_journal_volume 61
_journal_year 2005
_chemical_formula_moiety 'C42 H30 O6 F6 Zn, 2(Sb Cl6), C7 H5 O F'
_chemical_formula_sum 'C49 H35 Cl12 F7 O7 Sb2 Zn'
_space_group_crystal_system triclinic
_space_group_IT_number 2
_space_group_name_Hall '-P 1'
_space_group_name_H-M_alt 'P -1'
_symmetry_space_group_name_H-M 'P -1'
_audit_creation_method CRYM
_cell_angle_alpha 66.25
_cell_angle_beta 67.06
_cell_angle_gamma 74.78
_cell_formula_units_Z 1
_cell_length_a 11.4503
_cell_length_b 11.8509
_cell_length_c 14.6041
_cell_volume 1657.292
_cod_data_source_file bk0148.cif
_cod_data_source_block HIJYII
_cod_depositor_comments
;
  Added moiety chemical formula and Z value from Marsh (2005) paper.
  The summary chemical formula is calculated from moiety formula using
  AdHocParser
  (svn://www.crystallography.net/cod-tools/trunk/Formulae/AdHocParser.yp,
  revision 1441.)

  Andrius Merkys
  2013-11-11
;
_cod_original_sg_symbol_H-M P-1
_cod_original_formula_sum 'not given'
_cod_database_code 2100042

loop_
_space_group_symop_id
_space_group_symop_operation_xyz
1 x,y,z
2 -x,-y,-z

loop_
_atom_site_label
_atom_site_fract_x
_atom_site_fract_y
_atom_site_fract_z
_atom_site_type_symbol
Zn 0.00000 0.00000 0.00000 Zn
Sb1 0.50000 0.50000 0.00000 Sb
Sb2 0.50000 -0.50000 -0.50000 Sb
O1 -0.20100 0.02765 0.04040 O
O2 -0.00445 -0.15075 -0.03690 O
O5 0.02145 0.11155 -0.15695 O
Cl1 0.59000 0.59950 0.06385 Cl
Cl5 0.59185 0.63010 -0.17275 Cl
Cl6 -0.68585 0.64635 0.01860 Cl
Cl7 0.67190 -0.37795 -0.60285 Cl
Cl9 0.47795 -0.49660 -0.65535 Cl
Cl10 0.64660 -0.68155 -0.49640 Cl
C1 -0.40075 -0.04785 0.12145 C
C2 -0.46115 -0.15440 0.17870 C
H1 -0.41330 -0.23250 0.20140 H
C3 -0.59050 -0.14725 0.20255 C
H2 -0.63265 -0.21805 0.24380 H
C4 -0.65700 -0.03300 0.16610 C
C5 -0.60160 0.07435 0.11270 C
H3 -0.65220 0.15205 0.09415 H
C6 -0.47110 0.06735 0.08760 C
H4 -0.42975 0.14020 0.04760 H
C7 -0.26405 -0.06050 0.09690 C
H5 -0.22055 -0.13975 0.12525 H
C8 0.06570 -0.30155 -0.12100 C
C9 0.17385 -0.36330 -0.17670 C
H6 0.25535 -0.33805 -0.19845 H
C10 0.16250 -0.46125 -0.20040 C
H7 0.23495 -0.50440 -0.23805 H
C11 0.04125 -0.49300 -0.16695 C
C12 -0.06705 -0.43355 -0.11350 C
H8 -0.14855 -0.45715 -0.09355 H
C13 -0.05320 -0.33670 -0.08915 C
H9 -0.12570 -0.29440 -0.05135 H
C14 0.08405 -0.20155 -0.09600 C
H10 0.16610 -0.17460 -0.12530 H
C29 -0.02735 0.25130 -0.30950 C
C30 -0.11750 0.33600 -0.34800 C
H21 -0.19465 0.36195 -0.30135 H
C31 -0.09250 0.38450 -0.45850 C
H22 -0.15540 0.43985 -0.48830 H
C32 0.02350 0.34750 -0.51950 C
C33 0.10950 0.26700 -0.48480 C
H23 0.18820 0.24445 -0.53280 H
C34 0.08850 0.21450 -0.38005 C
H24 0.15055 0.15330 -0.35365 H
C35 -0.05460 0.19240 -0.19600 C
H25 -0.13330 0.21700 -0.15065 H
F1 -0.78425 -0.02525 0.18665 F
F2 0.02920 -0.59130 -0.18555 F
F5 0.03400 0.40000 -0.62525 F
